data_1520871
loop_
_publ_author_name
'Blaton, N.'
'Vochten, R.'
'Peters, O.M.'
'van Springel, K.'

_publ_section_title
;
 The crystal structure of Na2 (U O2)2 Si O4 F2, a compound structurally
 related to soddyite, and formed during uranyl silicate synthesis in
 Teflon-lined bombs
;
_journal_name_full
;
Neues Jahrbuch fuer Mineralogie. Monatshefte (Band=Jahr) (1950-)
;
_journal_page_first 253
_journal_page_last 264
_journal_volume 1999
_journal_year 1999
_chemical_formula_sum 'F2 Na2 O8 Si U2'
_chemical_name_systematic 'Na2 (U O2)2 (Si O4) F2'
_space_group_IT_number 141
_symmetry_space_group_name_Hall '-I 4bd 2'
_symmetry_space_group_name_H-M 'I 41/a m d :2'
_cell_angle_alpha 90
_cell_angle_beta 90
_cell_angle_gamma 90
_cell_formula_units_Z 4
_cell_length_a 6.975
_cell_length_b 6.975
_cell_length_c 18.31
_cell_volume 890.793
_citation_journal_id_ASTM NJMMAW
_cod_data_source_file Blaton_NJMMAW_1999_555.cif
_cod_data_source_block F2Na2O8Si1U2
_cod_original_cell_volume 890.7929
_cod_original_formula_sum 'F2 Na2 O8 Si1 U2'
_cod_database_code 1520871

loop_
_symmetry_equiv_pos_as_xyz
x,y,z
-y+1/4,x+3/4,z+1/4
-x+1/2,-y,z+1/2
y+1/4,-x+1/4,z+3/4
x,-y,-z
y+1/4,x+3/4,-z+1/4
-x+1/2,y,-z+1/2
-y+1/4,-x+1/4,-z+3/4
-x,-y,-z
y-1/4,-x-3/4,-z-1/4
x-1/2,y,-z-1/2
-y-1/4,x-1/4,-z-3/4
-x,y,z
-y-1/4,-x-3/4,z-1/4
x-1/2,-y,z-1/2
y-1/4,x-1/4,z-3/4
x+1/2,y+1/2,z+1/2
-y+3/4,x+5/4,z+3/4
-x+1,-y+1/2,z+1
y+3/4,-x+3/4,z+5/4
x+1/2,-y+1/2,-z+1/2
y+3/4,x+5/4,-z+3/4
-x+1,y+1/2,-z+1
-y+3/4,-x+3/4,-z+5/4
-x+1/2,-y+1/2,-z+1/2
y+1/4,-x-1/4,-z+1/4
x,y+1/2,-z
-y+1/4,x+1/4,-z-1/4
-x+1/2,y+1/2,z+1/2
-y+1/4,-x-1/4,z+1/4
x,-y+1/2,z
y+1/4,x+1/4,z-1/4

loop_
_atom_site_label
_atom_site_type_symbol
_atom_site_fract_x
_atom_site_fract_y
_atom_site_fract_z
_atom_site_occupancy
_atom_site_U_iso_or_equiv
Na1 Na+1 0 0 0 1 0.0
F1 F-1 0.5 0.25 0.8292 1 0.0
O1 O-2 0.2417 0.25 -0.049 1 0.0
Si1 Si+4 0.5 0.25 0.125 1 0.0
O2 O-2 0.6747 0.25 0.1822 1 0.0
U1 U+6 0.5 0.25 0.95147 1 0.0
